data_4346190
loop_
_publ_author_name
'Scheibel, Markus G.'
'Abbenseth, Josh'
'Kinauer, Markus'
'Heinemann, Frank W.'
'W\"urtele, Christian'
'de Bruin, Bas'
'Schneider, Sven'

_publ_section_title
;
 Homolytic N-H activation of ammonia: hydrogen transfer of parent iridium
 ammine, amide, imide, and nitride species.
;
_journal_issue 19
_journal_name_full 'Inorganic chemistry'
_journal_page_first 9290
_journal_page_last 9302
_journal_paper_doi 10.1021/acs.inorgchem.5b00829
_journal_volume 54
_journal_year 2015
_chemical_formula_sum 'C24 H51 F6 Ir N2 O P2 Sb'
_chemical_formula_weight 873.55
_space_group_crystal_system triclinic
_space_group_IT_number 2
_space_group_name_Hall '-P 1'
_space_group_name_H-M_alt 'P -1'
_atom_sites_solution_hydrogens geom
_audit_creation_method SHELXL-2014/6
_cell_angle_alpha 103.831(2)
_cell_angle_beta 90.905(2)
_cell_angle_gamma 97.413(2)
_cell_formula_units_Z 2
_cell_length_a 10.9851(10)
_cell_length_b 12.4880(12)
_cell_length_c 12.5346(12)
_cell_measurement_reflns_used 9646
_cell_measurement_temperature 100(2)
_cell_measurement_theta_max 23.74
_cell_measurement_theta_min 2.28
_cell_volume 1653.8(3)
_computing_cell_refinement 'SAINT V7.68A'
_computing_data_collection 'APEX2 v2012.2'
_computing_data_reduction 'SAINT V7.68A'
_computing_structure_refinement 'SHELXL-2014 (Sheldrick, 2014)'
_computing_structure_solution 'SHELXS-2014 (Sheldrick, 2014)'
_diffrn_ambient_temperature 100(2)
_diffrn_measured_fraction_theta_full 0.999
_diffrn_measured_fraction_theta_max 0.979
_diffrn_measurement_device_type 'Bruker Smart APEX II Quazar'
_diffrn_measurement_method 'omega and phi scans'
_diffrn_radiation_type AgK\a
_diffrn_radiation_wavelength 0.56086
_diffrn_reflns_av_R_equivalents 0.0389
_diffrn_reflns_av_unetI/netI 0.0197
_diffrn_reflns_Laue_measured_fraction_full 0.999
_diffrn_reflns_Laue_measured_fraction_max 0.979
_diffrn_reflns_limit_h_max 15
_diffrn_reflns_limit_h_min -15
_diffrn_reflns_limit_k_max 17
_diffrn_reflns_limit_k_min -17
_diffrn_reflns_limit_l_max 17
_diffrn_reflns_limit_l_min -18
_diffrn_reflns_number 101594
_diffrn_reflns_point_group_measured_fraction_full 0.999
_diffrn_reflns_point_group_measured_fraction_max 0.979
_diffrn_reflns_theta_full 19.665
_diffrn_reflns_theta_max 23.999
_diffrn_reflns_theta_min 1.338
_diffrn_source 'INCOATEC Ag Microsource'
_exptl_absorpt_coefficient_mu 2.700
_exptl_absorpt_correction_T_max 0.7421
_exptl_absorpt_correction_T_min 0.6264
_exptl_absorpt_correction_type multi-scan
_exptl_absorpt_process_details SADABS-2012/1
_exptl_crystal_colour green
_exptl_crystal_density_diffrn 1.754
_exptl_crystal_description block
_exptl_crystal_F_000 858
_exptl_crystal_size_max 0.221
_exptl_crystal_size_mid 0.203
_exptl_crystal_size_min 0.167
_refine_diff_density_max 0.829
_refine_diff_density_min -1.021
_refine_diff_density_rms 0.091
_refine_ls_extinction_method none
_refine_ls_goodness_of_fit_ref 1.046
_refine_ls_hydrogen_treatment constr
_refine_ls_matrix_type full
_refine_ls_number_parameters 389
_refine_ls_number_reflns 10345
_refine_ls_number_restraints 21
_refine_ls_restrained_S_all 1.046
_refine_ls_R_factor_all 0.0201
_refine_ls_R_factor_gt 0.0159
_refine_ls_shift/su_max 0.002
_refine_ls_shift/su_mean 0.000
_refine_ls_structure_factor_coef Fsqd
_refine_ls_weighting_details 'w=1/[\s^2^(Fo^2^)+(0.0109P)^2^+1.3672P] where P=(Fo^2^+2Fc^2^)/3'
_refine_ls_weighting_scheme calc
_refine_ls_wR_factor_gt 0.0330
_refine_ls_wR_factor_ref 0.0347
_reflns_Friedel_coverage 0.000
_reflns_number_gt 9524
_reflns_number_total 10345
_reflns_threshold_expression 'I > 2\s(I)'
_cod_data_source_file ic5b00829_si_002.cif
_cod_data_source_block cw60_0m_a
_cod_database_code 4346190
_shelx_space_group_comment
;
The symmetry employed for this shelxl refinement is uniquely defined
by the following loop, which should always be used as a source of
symmetry information in preference to the above space-group names.
They are only intended as comments.
;
_shelx_estimated_absorpt_t_min 0.587
_shelx_estimated_absorpt_t_max 0.661
_shelxl_version_number 2014/6

loop_
_space_group_symop_operation_xyz
'x, y, z'
'-x, -y, -z'

loop_
_atom_site_label
_atom_site_type_symbol
_atom_site_fract_x
_atom_site_fract_y
_atom_site_fract_z
_atom_site_U_iso_or_equiv
_atom_site_adp_type
_atom_site_occupancy
_atom_site_site_symmetry_order
_atom_site_calc_flag
_atom_site_refinement_flags_posn
_atom_site_refinement_flags_adp
_atom_site_refinement_flags_occupancy
_atom_site_disorder_assembly
_atom_site_disorder_group
C1 C 0.79446(15) 1.01635(14) 0.51575(14) 0.0151(3) Uani 1 1 d . . . . .
H1 H 0.8220 1.0933 0.5448 0.018 Uiso 1 1 calc R U . . .
C2 C 0.76882(16) 0.95072(14) 0.58540(14) 0.0163(3) Uani 1 1 d . . . . .
H2 H 0.7791 0.9778 0.6630 0.020 Uiso 1 1 calc R U . . .
C3 C 0.55747(16) 0.78258(15) 0.57524(14) 0.0175(3) Uani 1 1 d . . . . .
C4 C 0.48723(18) 0.87302(17) 0.55009(18) 0.0266(4) Uani 1 1 d . . . . .
H4A H 0.4916 0.8720 0.4718 0.040 Uiso 1 1 calc R U . . .
H4B H 0.5242 0.9461 0.5944 0.040 Uiso 1 1 calc R U . . .
H4C H 0.4011 0.8587 0.5680 0.040 Uiso 1 1 calc R U . . .
C5 C 0.48900(18) 0.66888(17) 0.51355(17) 0.0241(4) Uani 1 1 d . . . . .
H5A H 0.4840 0.6651 0.4346 0.036 Uiso 1 1 calc R U . . .
H5B H 0.4059 0.6594 0.5402 0.036 Uiso 1 1 calc R U . . .
H5C H 0.5334 0.6096 0.5265 0.036 Uiso 1 1 calc R U . . .
C6 C 0.5614(2) 0.79301(18) 0.69955(16) 0.0273(4) Uani 1 1 d . . . . .
H6A H 0.4777 0.7924 0.7257 0.041 Uiso 1 1 calc R U . . .
H6B H 0.6117 0.8630 0.7370 0.041 Uiso 1 1 calc R U . . .
H6C H 0.5972 0.7303 0.7155 0.041 Uiso 1 1 calc R U . . .
C7 C 0.82666(17) 0.72595(16) 0.56784(14) 0.0180(3) Uani 1 1 d . . . . .
C8 C 0.93884(17) 0.73914(18) 0.49752(16) 0.0246(4) Uani 1 1 d . . . . .
H8A H 0.9159 0.7026 0.4203 0.037 Uiso 1 1 calc R U . . .
H8B H 1.0054 0.7048 0.5230 0.037 Uiso 1 1 calc R U . . .
H8C H 0.9665 0.8184 0.5046 0.037 Uiso 1 1 calc R U . . .
C9 C 0.8685(2) 0.77176(19) 0.68976(16) 0.0284(4) Uani 1 1 d . . . . .
H9A H 0.9280 0.7269 0.7098 0.043 Uiso 1 1 calc R U . . .
H9B H 0.7972 0.7683 0.7354 0.043 Uiso 1 1 calc R U . . .
H9C H 0.9071 0.8492 0.7017 0.043 Uiso 1 1 calc R U . . .
C10 C 0.7769(2) 0.60193(16) 0.54657(17) 0.0253(4) Uani 1 1 d . . . . .
H10A H 0.7457 0.5741 0.4699 0.038 Uiso 1 1 calc R U . . .
H10B H 0.7101 0.5917 0.5957 0.038 Uiso 1 1 calc R U . . .
H10C H 0.8430 0.5606 0.5605 0.038 Uiso 1 1 calc R U . . .
C11 C 0.80688(15) 1.04975(14) 0.33675(14) 0.0143(3) Uani 1 1 d . . . . .
H11 H 0.8301 1.1264 0.3708 0.017 Uiso 1 1 calc R U . . .
C12 C 0.79899(16) 1.01625(14) 0.22639(14) 0.0160(3) Uani 1 1 d . . . . .
H12 H 0.8137 1.0664 0.1802 0.019 Uiso 1 1 calc R U . . .
C13 C 0.62414(17) 0.85289(15) 0.07420(14) 0.0180(3) Uani 1 1 d . . . . .
C14 C 0.6424(2) 0.93199(17) -0.00312(16) 0.0256(4) Uani 1 1 d . . . . .
H14A H 0.7119 0.9145 -0.0491 0.038 Uiso 1 1 calc R U . . .
H14B H 0.6590 1.0091 0.0406 0.038 Uiso 1 1 calc R U . . .
H14C H 0.5678 0.9227 -0.0502 0.038 Uiso 1 1 calc R U . . .
C15 C 0.5936(2) 0.73216(17) 0.00628(16) 0.0267(4) Uani 1 1 d . . . . .
H15A H 0.5180 0.7246 -0.0391 0.040 Uiso 1 1 calc R U . . .
H15B H 0.5820 0.6822 0.0559 0.040 Uiso 1 1 calc R U . . .
H15C H 0.6614 0.7127 -0.0413 0.040 Uiso 1 1 calc R U . . .
C16 C 0.51594(18) 0.88401(18) 0.14640(17) 0.0253(4) Uani 1 1 d . . . . .
H16A H 0.4423 0.8790 0.0993 0.038 Uiso 1 1 calc R U . . .
H16B H 0.5361 0.9603 0.1916 0.038 Uiso 1 1 calc R U . . .
H16C H 0.5004 0.8326 0.1943 0.038 Uiso 1 1 calc R U . . .
C17 C 0.89756(16) 0.81793(15) 0.10494(14) 0.0163(3) Uani 1 1 d . . . . .
C18 C 1.00838(17) 0.87302(17) 0.18491(17) 0.0246(4) Uani 1 1 d . . . . .
H18A H 1.0822 0.8413 0.1573 0.037 Uiso 1 1 calc R U . . .
H18B H 0.9926 0.8594 0.2576 0.037 Uiso 1 1 calc R U . . .
H18C H 1.0208 0.9534 0.1907 0.037 Uiso 1 1 calc R U . . .
C19 C 0.9192(2) 0.84875(18) -0.00499(17) 0.0271(4) Uani 1 1 d . . . . .
H19A H 1.0003 0.8320 -0.0297 0.041 Uiso 1 1 calc R U . . .
H19B H 0.9153 0.9284 0.0043 0.041 Uiso 1 1 calc R U . . .
H19C H 0.8558 0.8056 -0.0599 0.041 Uiso 1 1 calc R U . . .
C20 C 0.88785(18) 0.69141(15) 0.08956(16) 0.0204(4) Uani 1 1 d . . . . .
H20A H 0.8142 0.6550 0.0435 0.031 Uiso 1 1 calc R U . . .
H20B H 0.8824 0.6735 0.1615 0.031 Uiso 1 1 calc R U . . .
H20C H 0.9608 0.6648 0.0539 0.031 Uiso 1 1 calc R U . . .
C21 C 0.2877(2) 0.7087(2) 0.2615(3) 0.0334(6) Uani 0.923(4) 1 d . . P A 1
H21A H 0.2689 0.7483 0.2048 0.040 Uiso 0.923(4) 1 calc R U P A 1
H21B H 0.3142 0.7644 0.3311 0.040 Uiso 0.923(4) 1 calc R U P A 1
C23 C 0.1866(2) 0.5287(3) 0.1844(2) 0.0386(7) Uani 0.923(4) 1 d . . P A 1
H23A H 0.1483 0.4596 0.2028 0.046 Uiso 0.923(4) 1 calc R U P A 1
H23B H 0.1468 0.5353 0.1153 0.046 Uiso 0.923(4) 1 calc R U P A 1
O1 O 0.38120(15) 0.64000(14) 0.22674(17) 0.0248(4) Uani 0.923(4) 1 d . . P A 1
O2 O 0.368(2) 0.617(2) 0.263(2) 0.026(5) Uiso 0.077(4) 1 d . . P A 2
C25 C 0.275(3) 0.687(3) 0.315(3) 0.030(7) Uiso 0.077(4) 1 d . . P A 2
H25A H 0.2816 0.7007 0.3961 0.036 Uiso 0.077(4) 1 calc R U P A 2
H25B H 0.2845 0.7588 0.2941 0.036 Uiso 0.077(4) 1 calc R U P A 2
C26 C 0.176(3) 0.578(3) 0.160(2) 0.027(6) Uiso 0.077(4) 1 d . . P A 2
H26A H 0.1780 0.6314 0.1130 0.032 Uiso 0.077(4) 1 calc R U P A 2
H26B H 0.1075 0.5162 0.1345 0.032 Uiso 0.077(4) 1 calc R U P A 2
C22 C 0.1763(2) 0.6301(2) 0.2776(2) 0.0363(5) Uani 1 1 d . . . . .
H22A H 0.0991 0.6612 0.2698 0.044 Uiso 0.923(4) 1 calc R U P A 1
H22B H 0.1812 0.6124 0.3503 0.044 Uiso 0.923(4) 1 calc R U P A 1
H22C H 0.1104 0.6782 0.2905 0.044 Uiso 0.077(4) 1 calc R U P A 2
H22D H 0.1574 0.5714 0.3181 0.044 Uiso 0.077(4) 1 calc R U P A 2
C24 C 0.3223(2) 0.52966(18) 0.17433(18) 0.0306(5) Uani 1 1 d . . . . .
H24A H 0.3513 0.4746 0.2105 0.037 Uiso 0.923(4) 1 calc R U P A 1
H24B H 0.3420 0.5100 0.0958 0.037 Uiso 0.923(4) 1 calc R U P A 1
H24C H 0.3136 0.4564 0.1928 0.037 Uiso 0.077(4) 1 calc R U P A 2
H24D H 0.3716 0.5275 0.1086 0.037 Uiso 0.077(4) 1 calc R U P A 2
N1 N 0.78183(13) 0.97472(11) 0.40228(11) 0.0124(3) Uani 1 1 d . . . . .
N2 N 0.64504(13) 0.65060(12) 0.26553(12) 0.0146(3) Uani 1 1 d . . . . .
H2A H 0.5629 0.6477 0.2517 0.022 Uiso 1 1 calc R U . . .
H2B H 0.6574 0.6072 0.3125 0.022 Uiso 1 1 calc R U . . .
H2C H 0.6815 0.6253 0.2014 0.022 Uiso 1 1 calc R U . . .
Sb1 Sb 0.77783(3) 0.37312(2) 0.19845(6) 0.01573(7) Uani 0.923(4) 1 d D . P A 1
F1 F 0.86083(15) 0.51208(12) 0.27492(18) 0.0287(4) Uani 0.923(4) 1 d D . P A 1
F2 F 0.6919(3) 0.2363(2) 0.1224(3) 0.0390(8) Uani 0.923(4) 1 d D . P A 1
F3 F 0.92002(16) 0.33783(14) 0.1282(2) 0.0536(6) Uani 0.923(4) 1 d D . P A 1
F4 F 0.63577(19) 0.41289(16) 0.27223(19) 0.0375(5) Uani 0.923(4) 1 d D . P A 1
F5 F 0.82014(19) 0.30927(13) 0.31258(16) 0.0429(5) Uani 0.923(4) 1 d D . P A 1
F6 F 0.7305(3) 0.44055(17) 0.08887(16) 0.0419(5) Uani 0.923(4) 1 d D . P A 1
Sb2 Sb 0.7741(4) 0.3670(4) 0.1721(6) 0.0242(10) Uiso 0.077(4) 1 d D . P A 2
F11 F 0.8734(17) 0.5019(13) 0.2388(16) 0.024(5) Uiso 0.077(4) 1 d D . P A 2
F12 F 0.675(2) 0.2314(15) 0.124(2) 0.006(4) Uiso 0.077(4) 1 d D . P A 2
F13 F 0.8841(16) 0.3350(16) 0.0658(16) 0.042(5) Uiso 0.077(4) 1 d D . P A 2
F14 F 0.6663(15) 0.4081(17) 0.2881(12) 0.010(4) Uiso 0.077(4) 1 d D . P A 2
F15 F 0.8583(14) 0.3004(13) 0.2655(14) 0.021(4) Uiso 0.077(4) 1 d D . P A 2
F16 F 0.6899(16) 0.4406(17) 0.0882(16) 0.015(4) Uiso 0.077(4) 1 d D . P A 2
P1 P 0.71349(4) 0.80751(4) 0.52045(3) 0.01195(8) Uani 1 1 d . . . . .
P2 P 0.75821(4) 0.86883(4) 0.17358(3) 0.01211(8) Uani 1 1 d . . . . .
Ir1 Ir 0.72211(2) 0.81655(2) 0.33726(2) 0.00942(2) Uani 1 1 d . . . . .

loop_
_atom_site_aniso_label
_atom_site_aniso_U_11
_atom_site_aniso_U_22
_atom_site_aniso_U_33
_atom_site_aniso_U_23
_atom_site_aniso_U_13
_atom_site_aniso_U_12
C1 0.0162(8) 0.0138(8) 0.0125(7) -0.0006(6) 0.0011(6) -0.0013(6)
C2 0.0209(8) 0.0160(8) 0.0095(7) -0.0002(6) 0.0014(6) -0.0006(6)
C3 0.0171(8) 0.0184(8) 0.0158(8) 0.0028(6) 0.0068(6) -0.0003(6)
C4 0.0193(9) 0.0269(10) 0.0339(11) 0.0051(9) 0.0073(8) 0.0073(8)
C5 0.0217(9) 0.0234(9) 0.0247(10) 0.0037(8) 0.0043(7) -0.0029(7)
C6 0.0320(11) 0.0319(11) 0.0162(9) 0.0051(8) 0.0110(8) -0.0022(9)
C7 0.0203(8) 0.0217(9) 0.0135(8) 0.0060(7) -0.0021(6) 0.0055(7)
C8 0.0177(9) 0.0332(11) 0.0237(10) 0.0075(8) -0.0006(7) 0.0058(8)
C9 0.0344(11) 0.0358(12) 0.0162(9) 0.0070(8) -0.0065(8) 0.0088(9)
C10 0.0325(11) 0.0218(9) 0.0252(10) 0.0109(8) -0.0010(8) 0.0069(8)
C11 0.0154(7) 0.0114(7) 0.0161(8) 0.0035(6) 0.0024(6) 0.0019(6)
C12 0.0234(8) 0.0110(7) 0.0158(8) 0.0059(6) 0.0049(6) 0.0050(6)
C13 0.0234(9) 0.0186(8) 0.0132(8) 0.0042(6) -0.0031(6) 0.0070(7)
C14 0.0356(11) 0.0271(10) 0.0184(9) 0.0103(8) -0.0025(8) 0.0119(8)
C15 0.0355(11) 0.0224(9) 0.0206(9) 0.0022(8) -0.0122(8) 0.0053(8)
C16 0.0201(9) 0.0332(11) 0.0258(10) 0.0107(8) -0.0013(7) 0.0095(8)
C17 0.0212(8) 0.0158(8) 0.0135(8) 0.0043(6) 0.0054(6) 0.0058(6)
C18 0.0186(9) 0.0245(10) 0.0292(10) 0.0033(8) 0.0024(7) 0.0039(7)
C19 0.0374(11) 0.0276(10) 0.0222(10) 0.0121(8) 0.0160(8) 0.0134(9)
C20 0.0245(9) 0.0167(8) 0.0214(9) 0.0042(7) 0.0072(7) 0.0085(7)
C21 0.0215(11) 0.0256(12) 0.0517(17) 0.0041(11) -0.0003(10) 0.0082(9)
C23 0.0283(13) 0.0378(15) 0.0413(15) 0.0020(12) -0.0020(11) -0.0116(11)
O1 0.0166(7) 0.0194(8) 0.0343(10) -0.0008(7) -0.0048(7) 0.0018(6)
C22 0.0317(12) 0.0424(14) 0.0360(13) 0.0117(11) 0.0082(9) 0.0049(10)
C24 0.0374(12) 0.0237(10) 0.0258(10) -0.0002(8) -0.0011(9) -0.0016(9)
N1 0.0147(6) 0.0113(6) 0.0104(6) 0.0018(5) 0.0015(5) 0.0005(5)
N2 0.0168(7) 0.0130(7) 0.0137(7) 0.0021(5) 0.0007(5) 0.0027(5)
Sb1 0.01668(8) 0.01172(8) 0.01956(18) 0.00408(9) 0.00412(8) 0.00384(5)
F1 0.0323(8) 0.0176(7) 0.0315(10) -0.0008(6) 0.0002(7) -0.0009(5)
F2 0.0450(16) 0.0186(8) 0.0481(12) 0.0030(7) -0.0062(10) -0.0043(7)
F3 0.0352(9) 0.0406(10) 0.0774(16) -0.0057(9) 0.0330(10) 0.0108(7)
F4 0.0295(10) 0.0261(8) 0.0641(13) 0.0195(8) 0.0273(10) 0.0110(8)
F5 0.0637(12) 0.0297(8) 0.0411(10) 0.0184(7) -0.0116(9) 0.0107(8)
F6 0.0634(16) 0.0350(9) 0.0291(9) 0.0182(7) -0.0111(10) -0.0049(11)
P1 0.01377(19) 0.01307(19) 0.00883(18) 0.00286(15) 0.00134(14) 0.00068(15)
P2 0.0175(2) 0.01142(19) 0.00833(18) 0.00280(15) 0.00079(14) 0.00466(15)
Ir1 0.01141(3) 0.00920(3) 0.00761(3) 0.00158(2) 0.00026(2) 0.00215(2)

loop_
_atom_type_symbol
_atom_type_description
_atom_type_scat_dispersion_real
_atom_type_scat_dispersion_imag
_atom_type_scat_source
C C 0.0015 0.0009 'International Tables Vol C Tables 4.2.6.8 and 6.1.1.4'
H H 0.0000 0.0000 'International Tables Vol C Tables 4.2.6.8 and 6.1.1.4'
N N 0.0030 0.0019 'International Tables Vol C Tables 4.2.6.8 and 6.1.1.4'
O O 0.0056 0.0036 'International Tables Vol C Tables 4.2.6.8 and 6.1.1.4'
F F 0.0096 0.0061 'International Tables Vol C Tables 4.2.6.8 and 6.1.1.4'
P P 0.0667 0.0580 'International Tables Vol C Tables 4.2.6.8 and 6.1.1.4'
Sb Sb -1.0547 1.0104 'International Tables Vol C Tables 4.2.6.8 and 6.1.1.4'
Ir Ir -0.5977 5.4269 'International Tables Vol C Tables 4.2.6.8 and 6.1.1.4'

loop_
_geom_angle_atom_site_label_1
_geom_angle_atom_site_label_2
_geom_angle_atom_site_label_3
_geom_angle
C2 C1 N1 121.82(16)
C1 C2 P1 114.84(13)
C6 C3 C4 108.91(16)
C6 C3 C5 110.64(16)
C4 C3 C5 107.84(16)
C6 C3 P1 113.04(13)
C4 C3 P1 105.41(12)
C5 C3 P1 110.73(12)
C10 C7 C9 109.72(16)
C10 C7 C8 108.64(16)
C9 C7 C8 108.43(16)
C10 C7 P1 112.06(13)
C9 C7 P1 112.86(13)
C8 C7 P1 104.89(12)
C12 C11 N1 121.54(15)
C11 C12 P2 114.34(13)
C15 C13 C14 109.80(15)
C15 C13 C16 109.23(17)
C14 C13 C16 108.06(15)
C15 C13 P2 111.28(12)
C14 C13 P2 113.26(13)
C16 C13 P2 104.99(12)
C19 C17 C20 110.38(15)
C19 C17 C18 108.57(16)
C20 C17 C18 108.15(15)
C19 C17 P2 113.70(13)
C20 C17 P2 109.46(12)
C18 C17 P2 106.35(12)
O1 C21 C22 105.5(2)
C24 C23 C22 103.63(19)
C21 O1 C24 108.18(17)
C24 O2 C25 114(2)
C22 C25 O2 104(2)
C22 C26 C24 92.2(15)
C25 C22 C26 113(2)
C21 C22 C23 101.2(2)
O1 C24 C23 107.77(19)
O2 C24 C26 95.9(14)
C1 N1 C11 117.68(14)
C1 N1 Ir1 120.96(11)
C11 N1 Ir1 121.28(11)
F3 Sb1 F2 90.69(12)
F3 Sb1 F6 91.89(11)
F2 Sb1 F6 90.79(12)
F3 Sb1 F5 90.66(10)
F2 Sb1 F5 90.06(12)
F6 Sb1 F5 177.29(10)
F3 Sb1 F1 90.44(8)
F2 Sb1 F1 178.68(12)
F6 Sb1 F1 88.49(8)
F5 Sb1 F1 90.60(7)
F3 Sb1 F4 178.35(9)
F2 Sb1 F4 90.96(12)
F6 Sb1 F4 88.17(10)
F5 Sb1 F4 89.25(9)
F1 Sb1 F4 87.91(9)
F13 Sb2 F12 94.0(10)
F13 Sb2 F16 91.4(8)
F12 Sb2 F16 95.0(9)
F13 Sb2 F11 90.9(8)
F12 Sb2 F11 173.0(10)
F16 Sb2 F11 90.0(9)
F13 Sb2 F15 91.5(8)
F12 Sb2 F15 87.5(9)
F16 Sb2 F15 176.1(8)
F11 Sb2 F15 87.3(8)
F13 Sb2 F14 176.4(9)
F12 Sb2 F14 89.5(9)
F16 Sb2 F14 89.2(8)
F11 Sb2 F14 85.6(8)
F15 Sb2 F14 87.8(7)
C2 P1 C3 104.38(8)
C2 P1 C7 104.85(8)
C3 P1 C7 112.86(8)
C2 P1 Ir1 99.06(6)
C3 P1 Ir1 117.27(6)
C7 P1 Ir1 115.71(6)
C12 P2 C13 105.27(8)
C12 P2 C17 105.71(8)
C13 P2 C17 112.73(8)
C12 P2 Ir1 99.66(6)
C13 P2 Ir1 117.86(6)
C17 P2 Ir1 113.52(6)
N1 Ir1 N2 175.68(6)
N1 Ir1 P2 82.72(4)
N2 Ir1 P2 96.62(4)
N1 Ir1 P1 83.30(4)
N2 Ir1 P1 97.55(4)
P2 Ir1 P1 165.703(15)

loop_
_geom_bond_atom_site_label_1
_geom_bond_atom_site_label_2
_geom_bond_distance
C1 C2 1.343(2)
C1 N1 1.391(2)
C2 P1 1.7996(18)
C3 C6 1.532(3)
C3 C4 1.535(3)
C3 C5 1.536(3)
C3 P1 1.8729(18)
C7 C10 1.532(3)
C7 C9 1.538(3)
C7 C8 1.541(3)
C7 P1 1.8785(18)
C11 C12 1.344(2)
C11 N1 1.392(2)
C12 P2 1.7953(17)
C13 C15 1.535(3)
C13 C14 1.539(3)
C13 C16 1.539(3)
C13 P2 1.8731(18)
C17 C19 1.531(3)
C17 C20 1.535(2)
C17 C18 1.541(3)
C17 P2 1.8758(18)
C21 O1 1.430(3)
C21 C22 1.514(3)
C23 C24 1.497(3)
C23 C22 1.521(4)
O1 C24 1.440(3)
O2 C24 1.39(2)
O2 C25 1.49(4)
C25 C22 1.23(3)
C26 C22 1.47(3)
C26 C24 1.81(3)
N1 Ir1 1.9685(14)
N2 Ir1 2.1100(14)
Sb1 F3 1.8557(15)
Sb1 F2 1.869(2)
Sb1 F6 1.8735(17)
Sb1 F5 1.8757(15)
Sb1 F1 1.8789(14)
Sb1 F4 1.8877(16)
Sb2 F13 1.821(13)
Sb2 F12 1.855(14)
Sb2 F16 1.858(13)
Sb2 F11 1.884(13)
Sb2 F15 1.885(12)
Sb2 F14 1.905(13)
P1 Ir1 2.3286(5)
P2 Ir1 2.3221(5)

loop_
_geom_hbond_atom_site_label_D
_geom_hbond_atom_site_label_H
_geom_hbond_atom_site_label_A
_geom_hbond_distance_DH
_geom_hbond_distance_HA
_geom_hbond_distance_DA
_geom_hbond_angle_DHA
N2 H2A O1 0.91 2.00 2.912(2) 177.9
N2 H2A O2 0.91 2.14 3.02(2) 161.5
N2 H2B F4 0.91 2.34 2.978(2) 127.3
N2 H2B F14 0.91 2.45 3.15(2) 133.8
N2 H2C F6 0.91 2.53 3.254(3) 137.1
N2 H2C F16 0.91 2.42 3.11(2) 132.6

loop_
_geom_torsion_atom_site_label_1
_geom_torsion_atom_site_label_2
_geom_torsion_atom_site_label_3
_geom_torsion_atom_site_label_4
_geom_torsion
N1 C1 C2 P1 -1.7(2)
N1 C11 C12 P2 -1.6(2)
C22 C21 O1 C24 25.8(3)
C24 O2 C25 C22 15(3)
O2 C25 C22 C26 -43(3)
C24 C26 C22 C25 47(2)
O1 C21 C22 C23 -36.5(3)
C24 C23 C22 C21 33.1(3)
C25 O2 C24 C26 12(2)
C21 O1 C24 C23 -4.1(3)
C22 C23 C24 O1 -19.0(3)
C22 C26 C24 O2 -30.1(17)
C2 C1 N1 C11 178.03(16)
C2 C1 N1 Ir1 1.2(2)
C12 C11 N1 C1 178.85(16)
C12 C11 N1 Ir1 -4.3(2)
C1 C2 P1 C3 -120.09(15)
C1 C2 P1 C7 121.03(15)
C1 C2 P1 Ir1 1.23(15)
C6 C3 P1 C2 -64.23(15)
C4 C3 P1 C2 54.63(14)
C5 C3 P1 C2 170.99(13)
C6 C3 P1 C7 49.06(16)
C4 C3 P1 C7 167.91(12)
C5 C3 P1 C7 -75.72(15)
C6 C3 P1 Ir1 -172.59(12)
C4 C3 P1 Ir1 -53.74(14)
C5 C3 P1 Ir1 62.62(14)
C10 C7 P1 C2 164.56(13)
C9 C7 P1 C2 40.09(16)
C8 C7 P1 C2 -77.76(13)
C10 C7 P1 C3 51.56(15)
C9 C7 P1 C3 -72.91(16)
C8 C7 P1 C3 169.24(12)
C10 C7 P1 Ir1 -87.47(13)
C9 C7 P1 Ir1 148.06(12)
C8 C7 P1 Ir1 30.21(14)
C11 C12 P2 C13 127.76(14)
C11 C12 P2 C17 -112.71(14)
C11 C12 P2 Ir1 5.22(14)
C15 C13 P2 C12 169.51(14)
C14 C13 P2 C12 45.24(15)
C16 C13 P2 C12 -72.44(14)
C15 C13 P2 C17 54.76(16)
C14 C13 P2 C17 -69.51(15)
C16 C13 P2 C17 172.81(12)
C15 C13 P2 Ir1 -80.55(14)
C14 C13 P2 Ir1 155.18(11)
C16 C13 P2 Ir1 37.50(14)
C19 C17 P2 C12 -73.80(15)
C20 C17 P2 C12 162.24(12)
C18 C17 P2 C12 45.63(14)
C19 C17 P2 C13 40.69(16)
C20 C17 P2 C13 -83.27(14)
C18 C17 P2 C13 160.11(12)
C19 C17 P2 Ir1 177.99(12)
C20 C17 P2 Ir1 54.04(13)
C18 C17 P2 Ir1 -62.58(13)
